data_7120826
loop_
_publ_author_name
'Gunnlaugsson, Thorfinnur'
'Shanmugaraju, Sankarasekaran'
'Hawes, Chris Samuel'
'Savyasachi, A. J.'
'Blasco, Salvador'
'Kitchen, Jonathan A.'

_publ_section_title
;
 Supramolecular coordination polymers using a close to
 &#x2018;V-shaped&#x2019; fluorescent 4-amino-1,8-naphthalimide
 Tr\"oger&#x2019;s base scaffold
;
_journal_name_full 'Chem. Commun.'
_journal_paper_doi 10.1039/C7CC07333J
_journal_year 2017
_chemical_formula_moiety 'C39 H26 Cl2 Co N6 O4'
_chemical_formula_sum 'C39 H26 Cl2 Co N6 O4'
_chemical_formula_weight 772.49
_space_group_crystal_system orthorhombic
_space_group_IT_number 52
_space_group_name_Hall '-P 2a 2bc'
_space_group_name_H-M_alt 'P n n a'
_symmetry_space_group_name_Hall '-P 2a 2bc'
_symmetry_space_group_name_H-M 'P n n a'
_atom_sites_solution_hydrogens geom
_audit_creation_date 2016-05-08
_audit_creation_method
;
Olex2 1.2
(compiled 2016.02.19 svn.r3266 for OlexSys, GUI svn.r5155)
;
_audit_update_record
;
2017-08-14 deposited with the CCDC.
2017-10-25 downloaded from the CCDC.
;
_cell_angle_alpha 90
_cell_angle_beta 90
_cell_angle_gamma 90
_cell_formula_units_Z 8
_cell_length_a 15.5714(13)
_cell_length_b 17.6017(14)
_cell_length_c 28.163(2)
_cell_measurement_reflns_used 4804
_cell_measurement_temperature 120(2)
_cell_measurement_theta_max 47.156
_cell_measurement_theta_min 2.961
_cell_volume 7719.0(10)
_computing_molecular_graphics 'Olex2 (Dolomanov et al., 2009)'
_computing_publication_material 'Olex2 (Dolomanov et al., 2009)'
_computing_structure_refinement 'ShelXL (Sheldrick, 2015)'
_diffrn_ambient_temperature 119.99
_diffrn_detector_area_resol_mean 8
_diffrn_measured_fraction_theta_full 1.000
_diffrn_measured_fraction_theta_max 0.995
_diffrn_measurement_device_type 'Bruker APEX-II CCD'
_diffrn_measurement_method '\w and \f scans'
_diffrn_radiation_monochromator graphite
_diffrn_radiation_type CuK\a
_diffrn_radiation_wavelength 1.54178
_diffrn_reflns_av_R_equivalents 0.1034
_diffrn_reflns_av_unetI/netI 0.0530
_diffrn_reflns_Laue_measured_fraction_full 1.000
_diffrn_reflns_Laue_measured_fraction_max 0.995
_diffrn_reflns_limit_h_max 18
_diffrn_reflns_limit_h_min -18
_diffrn_reflns_limit_k_max 21
_diffrn_reflns_limit_k_min -21
_diffrn_reflns_limit_l_max 33
_diffrn_reflns_limit_l_min -33
_diffrn_reflns_number 74215
_diffrn_reflns_point_group_measured_fraction_full 1.000
_diffrn_reflns_point_group_measured_fraction_max 0.995
_diffrn_reflns_theta_full 67.679
_diffrn_reflns_theta_max 68.463
_diffrn_reflns_theta_min 2.960
_diffrn_source 'sealed tube'
_diffrn_standards_number 0
_exptl_absorpt_coefficient_mu 5.147
_exptl_absorpt_correction_T_max 0.7531
_exptl_absorpt_correction_T_min 0.5777
_exptl_absorpt_correction_type multi-scan
_exptl_absorpt_process_details
;
SADABS-2014/5 (Bruker,2014/5) was used for absorption correction.
wR2(int) was 0.0878 before and 0.0667 after correction.
The Ratio of minimum to maximum transmission is 0.7671.
The \l/2 correction factor is Not present.
;
_exptl_crystal_colour green
_exptl_crystal_colour_primary green
_exptl_crystal_density_diffrn 1.329
_exptl_crystal_description rod
_exptl_crystal_F_000 3160
_exptl_crystal_size_max 0.13
_exptl_crystal_size_mid 0.05
_exptl_crystal_size_min 0.02
_refine_diff_density_max 0.998
_refine_diff_density_min -0.737
_refine_diff_density_rms 0.077
_refine_ls_extinction_method none
_refine_ls_goodness_of_fit_ref 1.045
_refine_ls_hydrogen_treatment constr
_refine_ls_matrix_type full
_refine_ls_number_parameters 496
_refine_ls_number_reflns 7087
_refine_ls_number_restraints 44
_refine_ls_restrained_S_all 1.047
_refine_ls_R_factor_all 0.1352
_refine_ls_R_factor_gt 0.0862
_refine_ls_shift/su_max 0.001
_refine_ls_shift/su_mean 0.000
_refine_ls_structure_factor_coef Fsqd
_refine_ls_weighting_details 'w=1/[\s^2^(Fo^2^)+(0.1797P)^2^+4.0706P] where P=(Fo^2^+2Fc^2^)/3'
_refine_ls_weighting_scheme calc
_refine_ls_wR_factor_gt 0.2580
_refine_ls_wR_factor_ref 0.3083
_reflns_Friedel_coverage 0.000
_reflns_number_gt 3971
_reflns_number_total 7087
_reflns_threshold_expression 'I > 2\s(I)'
_cod_data_source_file c7cc07333j2.cif
_cod_data_source_block TB_Co_CP
_cod_original_cell_volume 7718.9(11)
_cod_database_code 7120826
_shelx_space_group_comment
;
The symmetry employed for this shelxl refinement is uniquely defined
by the following loop, which should always be used as a source of
symmetry information in preference to the above space-group names.
They are only intended as comments.
;
_shelx_estimated_absorpt_t_max 0.904
_shelx_estimated_absorpt_t_min 0.554
_olex2_refinement_description
;
1. Fixed Uiso
 At 1.2 times of:
  All C(H) groups, All C(H,H) groups
2. Restrained distances
 C2-C6
 1.35 with sigma of 0.02
 C7-C6 = C4-C3 = C7-C8 = C4-C5 = C8-N1 = C5-N1 = C3-C2
 1.35 with sigma of 0.02
3. Uiso/Uaniso restraints and constraints
Uanis(C5) \\sim Ueq, Uanis(C3) \\sim Ueq, Uanis(C4) \\sim Ueq, Uanis(C6) \\sim
Ueq, Uanis(C8) \\sim Ueq, Uanis(C7) \\sim Ueq: with sigma of 0.01 and sigma for
terminal atoms of 0.01
4. Others
 Fixed Sof: C3(0.5) H3(0.5) C4(0.5) H4(0.5) C5(0.5) H5(0.5) C6(0.5) H6(0.5)
 C7(0.5) H7(0.5) C8(0.5) H8(0.5)
5.a Secondary CH2 refined with riding coordinates:
 C9(H9A,H9B), C22(H22A,H22B), C23(H23A,H23B), C24(H24A,H24B), C37(H37A,H37B)
5.b Aromatic/amide H refined with riding coordinates:
 C1(H1), C3(H3), C4(H4), C5(H5), C6(H6), C7(H7), C8(H8), C12(H12), C13(H13),
 C14(H14), C18(H18), C28(H28), C29(H29), C30(H30), C34(H34), C39(H39), C40(H40),
  C41(H41), C42(H42)
;
_shelx_shelxl_version_number 2014/7
_olex2_submission_special_instructions 'No special instructions were received'

loop_
_space_group_symop_operation_xyz
'x, y, z'
'-x+1/2, -y, z'
'-x+1/2, y+1/2, -z+1/2'
'x, -y+1/2, -z+1/2'
'-x, -y, -z'
'x-1/2, y, -z'
'x-1/2, -y-1/2, z-1/2'
'-x, y-1/2, z-1/2'

loop_
_atom_site_label
_atom_site_type_symbol
_atom_site_fract_x
_atom_site_fract_y
_atom_site_fract_z
_atom_site_U_iso_or_equiv
_atom_site_adp_type
_atom_site_occupancy
_atom_site_site_symmetry_order
_atom_site_calc_flag
_atom_site_refinement_flags_posn
_atom_site_refinement_flags_adp
_atom_site_refinement_flags_occupancy
_atom_site_disorder_assembly
_atom_site_disorder_group
Co1 Co 1.05263(9) 0.82573(9) 0.37406(7) 0.1059(6) Uani 1 1 d . . . . .
Cl1 Cl 1.12708(11) 0.87468(11) 0.31406(8) 0.0939(6) Uani 1 1 d . . . . .
Cl2 Cl 1.0981(2) 0.79917(17) 0.44359(11) 0.1398(11) Uani 1 1 d . . . . .
O1 O 0.7116(2) 0.7300(2) 0.30760(14) 0.0622(10) Uani 1 1 d . . . . .
O2 O 0.6169(3) 0.9693(2) 0.27957(18) 0.0763(12) Uani 1 1 d . . . . .
O3 O 0.2655(4) 0.6917(2) 0.55562(17) 0.0880(15) Uani 1 1 d . . . . .
O4 O 0.3839(2) 0.4701(2) 0.60325(14) 0.0605(9) Uani 1 1 d . . . . .
N1 N 0.9326(4) 0.8722(4) 0.3752(3) 0.0909(19) Uani 1 1 d D . . . .
N2 N 0.6637(3) 0.8494(3) 0.29433(18) 0.0616(12) Uani 1 1 d . . . . .
N3 N 0.3031(3) 0.6737(3) 0.32557(19) 0.0642(12) Uani 1 1 d . . . . .
N4 N 0.3525(3) 0.5489(3) 0.35019(17) 0.0588(11) Uani 1 1 d . . . . .
N5 N 0.3241(3) 0.5800(3) 0.57916(17) 0.0586(11) Uani 1 1 d . . . . .
N6 N 0.5066(4) 0.7212(3) 0.6526(2) 0.0836(16) Uani 1 1 d . . . . .
C1 C 0.8851(4) 0.8669(4) 0.3364(3) 0.0749(17) Uani 1 1 d . . . . .
H1 H 0.9131 0.8508 0.3082 0.090 Uiso 1 1 calc R . . . .
C2 C 0.8013(4) 0.8823(4) 0.3334(3) 0.0820(19) Uani 1 1 d D . . . .
C3 C 0.7679(11) 0.9275(10) 0.3678(5) 0.088(5) Uani 0.5 1 d D U P A 2
H3 H 0.7133 0.9509 0.3642 0.106 Uiso 0.5 1 calc R . P A 2
C4 C 0.8162(10) 0.9382(12) 0.4082(6) 0.102(5) Uani 0.5 1 d D U P A 2
H4 H 0.7925 0.9623 0.4354 0.122 Uiso 0.5 1 calc R . P A 2
C5 C 0.8982(10) 0.9134(9) 0.4079(6) 0.086(5) Uani 0.5 1 d D U P A 2
H5 H 0.9336 0.9275 0.4340 0.103 Uiso 0.5 1 calc R . P A 2
C6 C 0.7614(13) 0.8849(14) 0.3782(5) 0.111(6) Uani 0.5 1 d D U P A 1
H6 H 0.7004 0.8862 0.3790 0.133 Uiso 0.5 1 calc R . P A 1
C7 C 0.8047(12) 0.8857(15) 0.4210(7) 0.126(7) Uani 0.5 1 d D U P A 1
H7 H 0.7752 0.8921 0.4502 0.151 Uiso 0.5 1 calc R . P A 1
C8 C 0.8921(11) 0.8771(12) 0.4196(6) 0.096(5) Uani 0.5 1 d D U P A 1
H8 H 0.9247 0.8744 0.4481 0.115 Uiso 0.5 1 calc R . P A 1
C9 C 0.7531(4) 0.8737(4) 0.2871(3) 0.0734(17) Uani 1 1 d . . . . .
H9A H 0.7535 0.9229 0.2700 0.088 Uiso 1 1 calc R . . . .
H9B H 0.7830 0.8359 0.2670 0.088 Uiso 1 1 calc R . . . .
C10 C 0.5992(4) 0.9038(3) 0.2901(2) 0.0630(14) Uani 1 1 d . . . . .
C11 C 0.5112(4) 0.8779(3) 0.2994(2) 0.0574(13) Uani 1 1 d . . . . .
C12 C 0.4446(4) 0.9313(3) 0.2995(2) 0.0670(15) Uani 1 1 d . . . . .
H12 H 0.4567 0.9839 0.2958 0.080 Uiso 1 1 calc R . . . .
C13 C 0.3608(4) 0.9063(4) 0.3052(2) 0.0688(16) Uani 1 1 d . . . . .
H13 H 0.3155 0.9425 0.3054 0.083 Uiso 1 1 calc R . . . .
C14 C 0.3416(4) 0.8314(4) 0.3107(2) 0.0659(15) Uani 1 1 d . . . . .
H14 H 0.2834 0.8158 0.3127 0.079 Uiso 1 1 calc R . . . .
C15 C 0.4075(3) 0.7769(3) 0.3132(2) 0.0561(12) Uani 1 1 d . . . . .
C16 C 0.3909(3) 0.6980(3) 0.3210(2) 0.0575(13) Uani 1 1 d . . . . .
C17 C 0.4573(3) 0.6461(3) 0.3234(2) 0.0539(12) Uani 1 1 d . . . . .
C18 C 0.5433(3) 0.6724(3) 0.31746(19) 0.0519(12) Uani 1 1 d . . . . .
H18 H 0.5893 0.6370 0.3189 0.062 Uiso 1 1 calc R . . . .
C19 C 0.5608(3) 0.7466(3) 0.30979(19) 0.0529(12) Uani 1 1 d . . . . .
C20 C 0.4938(4) 0.8007(3) 0.30745(18) 0.0527(12) Uani 1 1 d . . . . .
C21 C 0.6507(4) 0.7714(3) 0.3042(2) 0.0554(13) Uani 1 1 d . . . . .
C22 C 0.4406(4) 0.5632(3) 0.3336(2) 0.0580(13) Uani 1 1 d . . . . .
H22A H 0.4510 0.5333 0.3044 0.070 Uiso 1 1 calc R . . . .
H22B H 0.4815 0.5455 0.3582 0.070 Uiso 1 1 calc R . . . .
C23 C 0.2946(4) 0.5927(3) 0.3189(2) 0.0661(15) Uani 1 1 d . . . . .
H23A H 0.3075 0.5800 0.2854 0.079 Uiso 1 1 calc R . . . .
H23B H 0.2345 0.5776 0.3254 0.079 Uiso 1 1 calc R . . . .
C24 C 0.2666(4) 0.6920(4) 0.3724(2) 0.0651(15) Uani 1 1 d . . . . .
H24A H 0.2031 0.6908 0.3704 0.078 Uiso 1 1 calc R . . . .
H24B H 0.2840 0.7441 0.3815 0.078 Uiso 1 1 calc R . . . .
C25 C 0.2964(3) 0.6363(3) 0.4105(2) 0.0593(14) Uani 1 1 d . . . . .
C26 C 0.3393(3) 0.5705(3) 0.3989(2) 0.0567(13) Uani 1 1 d . . . . .
C27 C 0.3680(3) 0.5202(3) 0.4356(2) 0.0531(12) Uani 1 1 d . . . . .
C28 C 0.4092(3) 0.4494(3) 0.4259(2) 0.0565(13) Uani 1 1 d . . . . .
H28 H 0.4191 0.4345 0.3939 0.068 Uiso 1 1 calc R . . . .
C29 C 0.4342(4) 0.4033(3) 0.4618(2) 0.0580(13) Uani 1 1 d . . . . .
H29 H 0.4612 0.3563 0.4547 0.070 Uiso 1 1 calc R . . . .
C30 C 0.4209(3) 0.4242(3) 0.5096(2) 0.0566(13) Uani 1 1 d . . . . .
H30 H 0.4401 0.3919 0.5345 0.068 Uiso 1 1 calc R . . . .
C31 C 0.3805(3) 0.4905(3) 0.51992(19) 0.0512(11) Uani 1 1 d . . . . .
C32 C 0.3541(3) 0.5401(3) 0.4830(2) 0.0541(12) Uani 1 1 d . . . . .
C33 C 0.3101(3) 0.6087(3) 0.4938(2) 0.0542(12) Uani 1 1 d . . . . .
C34 C 0.2822(4) 0.6538(3) 0.4580(2) 0.0600(13) Uani 1 1 d . . . . .
H34 H 0.2518 0.6990 0.4657 0.072 Uiso 1 1 calc R . . . .
C35 C 0.2966(4) 0.6317(3) 0.5436(2) 0.0653(15) Uani 1 1 d . . . . .
C36 C 0.3642(3) 0.5101(3) 0.5704(2) 0.0543(12) Uani 1 1 d . . . . .
C37 C 0.3113(4) 0.6017(4) 0.6289(2) 0.0683(15) Uani 1 1 d . . . . .
H37A H 0.2899 0.5572 0.6469 0.082 Uiso 1 1 calc R . . . .
H37B H 0.2669 0.6419 0.6306 0.082 Uiso 1 1 calc R . . . .
C38 C 0.3924(4) 0.6302(3) 0.6518(2) 0.0677(16) Uani 1 1 d . . . . .
C39 C 0.4355(4) 0.6921(4) 0.6331(3) 0.0731(17) Uani 1 1 d . . . . .
H39 H 0.4136 0.7150 0.6050 0.088 Uiso 1 1 calc R . . . .
C40 C 0.5388(5) 0.6869(5) 0.6918(3) 0.085(2) Uani 1 1 d . . . . .
H40 H 0.5899 0.7063 0.7057 0.102 Uiso 1 1 calc R . . . .
C41 C 0.4998(5) 0.6252(4) 0.7120(3) 0.088(2) Uani 1 1 d . . . . .
H41 H 0.5236 0.6022 0.7396 0.106 Uiso 1 1 calc R . . . .
C42 C 0.4256(5) 0.5967(4) 0.6921(2) 0.0779(18) Uani 1 1 d . . . . .
H42 H 0.3975 0.5543 0.7060 0.093 Uiso 1 1 calc R . . . .

loop_
_atom_site_aniso_label
_atom_site_aniso_U_11
_atom_site_aniso_U_22
_atom_site_aniso_U_33
_atom_site_aniso_U_23
_atom_site_aniso_U_13
_atom_site_aniso_U_12
Co1 0.0816(8) 0.0962(10) 0.1400(14) 0.0329(9) 0.0015(8) 0.0018(7)
Cl1 0.0649(9) 0.0815(11) 0.1352(17) 0.0396(11) -0.0105(10) -0.0016(8)
Cl2 0.179(3) 0.1178(19) 0.123(2) 0.0197(15) -0.0407(19) 0.0029(19)
O1 0.052(2) 0.064(2) 0.071(3) 0.0155(19) -0.0028(18) -0.0065(18)
O2 0.086(3) 0.052(2) 0.091(3) 0.013(2) -0.001(2) -0.009(2)
O3 0.122(4) 0.057(3) 0.085(3) -0.007(2) 0.012(3) 0.025(3)
O4 0.064(2) 0.056(2) 0.061(2) 0.0032(18) 0.0030(18) -0.0033(18)
N1 0.067(3) 0.075(4) 0.131(6) -0.005(4) -0.012(4) -0.009(3)
N2 0.059(3) 0.054(3) 0.072(3) 0.010(2) -0.001(2) -0.010(2)
N3 0.052(3) 0.066(3) 0.074(3) 0.017(2) -0.004(2) -0.008(2)
N4 0.061(3) 0.059(3) 0.057(3) 0.007(2) -0.003(2) -0.014(2)
N5 0.063(3) 0.054(3) 0.059(3) -0.001(2) 0.006(2) -0.003(2)
N6 0.075(3) 0.072(3) 0.103(5) -0.018(3) 0.005(3) 0.000(3)
C1 0.068(4) 0.065(4) 0.092(5) 0.017(3) -0.001(3) -0.004(3)
C2 0.065(4) 0.080(4) 0.102(5) -0.016(4) 0.001(4) -0.011(3)
C3 0.078(7) 0.090(8) 0.096(8) -0.016(7) -0.013(6) 0.006(7)
C4 0.096(8) 0.107(9) 0.104(9) -0.025(7) -0.012(7) 0.002(7)
C5 0.080(8) 0.075(8) 0.103(9) -0.017(7) -0.017(7) -0.007(7)
C6 0.098(9) 0.124(10) 0.110(10) -0.015(8) -0.014(8) 0.003(8)
C7 0.124(10) 0.140(10) 0.114(10) -0.008(8) 0.001(8) 0.008(8)
C8 0.084(8) 0.094(9) 0.111(9) -0.012(8) -0.015(7) 0.011(7)
C9 0.065(4) 0.063(3) 0.092(5) 0.014(3) 0.004(3) -0.013(3)
C10 0.069(3) 0.055(3) 0.065(3) 0.005(3) -0.006(3) -0.009(3)
C11 0.064(3) 0.053(3) 0.055(3) 0.003(2) -0.001(2) -0.005(3)
C12 0.084(4) 0.049(3) 0.068(4) 0.005(3) 0.002(3) 0.011(3)
C13 0.072(4) 0.064(4) 0.070(4) 0.013(3) 0.000(3) 0.020(3)
C14 0.053(3) 0.075(4) 0.070(4) 0.019(3) 0.000(3) 0.003(3)
C15 0.052(3) 0.057(3) 0.060(3) 0.007(2) 0.000(2) -0.001(2)
C16 0.054(3) 0.061(3) 0.058(3) 0.010(2) -0.002(2) -0.006(2)
C17 0.058(3) 0.051(3) 0.053(3) 0.006(2) -0.002(2) -0.006(2)
C18 0.054(3) 0.051(3) 0.050(3) 0.004(2) 0.002(2) -0.001(2)
C19 0.057(3) 0.050(3) 0.052(3) 0.008(2) -0.001(2) -0.003(2)
C20 0.059(3) 0.049(3) 0.050(3) 0.004(2) -0.004(2) -0.002(2)
C21 0.056(3) 0.052(3) 0.058(3) 0.008(2) -0.002(2) -0.003(2)
C22 0.059(3) 0.052(3) 0.063(3) 0.003(3) 0.002(2) -0.006(2)
C23 0.063(3) 0.070(4) 0.066(4) 0.009(3) -0.007(3) -0.015(3)
C24 0.052(3) 0.068(4) 0.075(4) 0.016(3) 0.000(3) -0.002(3)
C25 0.047(3) 0.062(3) 0.069(4) 0.012(3) 0.000(2) -0.008(2)
C26 0.050(3) 0.051(3) 0.069(3) 0.005(2) 0.003(2) -0.017(2)
C27 0.052(3) 0.048(3) 0.059(3) 0.004(2) 0.003(2) -0.012(2)
C28 0.054(3) 0.052(3) 0.064(3) 0.000(2) 0.001(2) -0.015(2)
C29 0.059(3) 0.044(3) 0.071(3) 0.001(2) 0.007(3) -0.008(2)
C30 0.054(3) 0.057(3) 0.059(3) 0.009(2) 0.001(2) -0.003(2)
C31 0.049(3) 0.044(3) 0.061(3) 0.006(2) 0.004(2) -0.010(2)
C32 0.044(2) 0.052(3) 0.067(3) 0.002(2) 0.002(2) -0.009(2)
C33 0.054(3) 0.047(3) 0.062(3) 0.005(2) 0.004(2) -0.005(2)
C34 0.054(3) 0.051(3) 0.075(4) 0.006(3) 0.008(3) -0.001(2)
C35 0.066(3) 0.058(3) 0.072(4) 0.002(3) 0.007(3) -0.006(3)
C36 0.051(3) 0.047(3) 0.065(3) 0.003(2) 0.006(2) -0.010(2)
C37 0.072(4) 0.071(4) 0.062(4) -0.005(3) 0.008(3) -0.003(3)
C38 0.079(4) 0.056(3) 0.069(4) -0.013(3) 0.013(3) 0.008(3)
C39 0.076(4) 0.063(4) 0.081(4) -0.007(3) -0.002(3) 0.001(3)
C40 0.083(5) 0.075(5) 0.098(5) -0.031(4) -0.017(4) 0.023(4)
C41 0.104(6) 0.080(5) 0.080(5) -0.023(4) -0.015(4) 0.027(4)
C42 0.102(5) 0.067(4) 0.064(4) -0.011(3) 0.001(4) 0.016(4)

loop_
_atom_type_symbol
_atom_type_description
_atom_type_scat_dispersion_real
_atom_type_scat_dispersion_imag
_atom_type_scat_source
C C 0.0181 0.0091 'International Tables Vol C Tables 4.2.6.8 and 6.1.1.4'
H H 0.0000 0.0000 'International Tables Vol C Tables 4.2.6.8 and 6.1.1.4'
Cl Cl 0.3639 0.7018 'International Tables Vol C Tables 4.2.6.8 and 6.1.1.4'
Co Co -2.3653 3.6143 'International Tables Vol C Tables 4.2.6.8 and 6.1.1.4'
N N 0.0311 0.0180 'International Tables Vol C Tables 4.2.6.8 and 6.1.1.4'
O O 0.0492 0.0322 'International Tables Vol C Tables 4.2.6.8 and 6.1.1.4'

loop_
_geom_angle_atom_site_label_1
_geom_angle_atom_site_label_2
_geom_angle_atom_site_label_3
_geom_angle
_geom_angle_site_symmetry_1
_geom_angle_site_symmetry_3
Cl2 Co1 Cl1 127.53(13) . .
N1 Co1 Cl1 109.5(2) . .
N1 Co1 Cl2 112.2(3) . .
N1 Co1 N6 92.5(2) . 6_656
N6 Co1 Cl1 104.1(2) 6_656 .
N6 Co1 Cl2 104.38(19) 6_656 .
C1 N1 Co1 118.1(6) . .
C1 N1 C8 119.3(9) . .
C5 N1 Co1 128.1(9) . .
C5 N1 C1 113.4(10) . .
C8 N1 Co1 116.7(9) . .
C10 N2 C9 118.1(5) . .
C10 N2 C21 125.4(5) . .
C21 N2 C9 116.5(5) . .
C16 N3 C23 111.6(5) . .
C16 N3 C24 112.5(5) . .
C23 N3 C24 107.3(5) . .
C22 N4 C23 106.9(4) . .
C26 N4 C22 113.0(4) . .
C26 N4 C23 110.1(5) . .
C35 N5 C37 117.8(5) . .
C36 N5 C35 124.9(5) . .
C36 N5 C37 117.3(5) . .
C39 N6 Co1 117.8(5) . 6_556
C39 N6 C40 118.1(7) . .
C40 N6 Co1 123.6(5) . 6_556
N1 C1 H1 117.1 . .
N1 C1 C2 125.7(8) . .
C2 C1 H1 117.1 . .
C1 C2 C3 116.7(9) . .
C1 C2 C6 112.5(11) . .
C1 C2 C9 121.2(7) . .
C3 C2 C9 119.0(9) . .
C6 C2 C9 123.9(10) . .
C2 C3 H3 121.3 . .
C2 C3 C4 117.5(14) . .
C4 C3 H3 121.3 . .
C3 C4 H4 121.1 . .
C5 C4 C3 117.9(16) . .
C5 C4 H4 121.1 . .
N1 C5 C4 125.4(15) . .
N1 C5 H5 117.3 . .
C4 C5 H5 117.3 . .
C2 C6 H6 117.7 . .
C7 C6 C2 124.5(18) . .
C7 C6 H6 117.7 . .
C6 C7 H7 121.4 . .
C8 C7 C6 117.2(19) . .
C8 C7 H7 121.4 . .
N1 C8 H8 120.7 . .
C7 C8 N1 118.7(16) . .
C7 C8 H8 120.7 . .
N2 C9 C2 112.3(6) . .
N2 C9 H9A 109.2 . .
N2 C9 H9B 109.2 . .
C2 C9 H9A 109.2 . .
C2 C9 H9B 109.2 . .
H9A C9 H9B 107.9 . .
O2 C10 N2 120.5(6) . .
O2 C10 C11 123.1(6) . .
N2 C10 C11 116.4(5) . .
C12 C11 C10 118.9(5) . .
C12 C11 C20 120.4(5) . .
C20 C11 C10 120.6(5) . .
C11 C12 H12 120.5 . .
C13 C12 C11 119.0(6) . .
C13 C12 H12 120.5 . .
C12 C13 H13 119.1 . .
C14 C13 C12 121.8(6) . .
C14 C13 H13 119.1 . .
C13 C14 H14 119.8 . .
C13 C14 C15 120.5(6) . .
C15 C14 H14 119.8 . .
C14 C15 C16 122.6(5) . .
C14 C15 C20 119.0(5) . .
C20 C15 C16 118.4(5) . .
C15 C16 N3 118.4(5) . .
C17 C16 N3 120.7(5) . .
C17 C16 C15 120.9(5) . .
C16 C17 C18 118.8(5) . .
C16 C17 C22 121.3(5) . .
C18 C17 C22 119.8(5) . .
C17 C18 H18 119.3 . .
C19 C18 C17 121.4(5) . .
C19 C18 H18 119.3 . .
C18 C19 C20 120.6(5) . .
C18 C19 C21 119.6(5) . .
C20 C19 C21 119.8(5) . .
C11 C20 C15 119.1(5) . .
C11 C20 C19 121.1(5) . .
C19 C20 C15 119.8(5) . .
O1 C21 N2 119.4(5) . .
O1 C21 C19 124.2(5) . .
N2 C21 C19 116.4(5) . .
N4 C22 C17 112.7(5) . .
N4 C22 H22A 109.0 . .
N4 C22 H22B 109.0 . .
C17 C22 H22A 109.0 . .
C17 C22 H22B 109.0 . .
H22A C22 H22B 107.8 . .
N3 C23 N4 112.5(5) . .
N3 C23 H23A 109.1 . .
N3 C23 H23B 109.1 . .
N4 C23 H23A 109.1 . .
N4 C23 H23B 109.1 . .
H23A C23 H23B 107.8 . .
N3 C24 H24A 109.3 . .
N3 C24 H24B 109.3 . .
N3 C24 C25 111.8(5) . .
H24A C24 H24B 107.9 . .
C25 C24 H24A 109.3 . .
C25 C24 H24B 109.3 . .
C26 C25 C24 121.5(6) . .
C26 C25 C34 119.5(5) . .
C34 C25 C24 119.0(6) . .
C25 C26 N4 121.2(5) . .
C25 C26 C27 120.0(5) . .
C27 C26 N4 118.8(5) . .
C28 C27 C26 122.7(5) . .
C32 C27 C26 119.1(5) . .
C32 C27 C28 118.1(5) . .
C27 C28 H28 119.7 . .
C29 C28 C27 120.6(5) . .
C29 C28 H28 119.7 . .
C28 C29 H29 119.5 . .
C28 C29 C30 121.0(5) . .
C30 C29 H29 119.5 . .
C29 C30 H30 120.2 . .
C31 C30 C29 119.7(5) . .
C31 C30 H30 120.2 . .
C30 C31 C32 120.5(5) . .
C30 C31 C36 118.9(5) . .
C32 C31 C36 120.6(5) . .
C27 C32 C31 120.0(5) . .
C27 C32 C33 119.5(5) . .
C31 C32 C33 120.4(5) . .
C32 C33 C35 120.4(5) . .
C34 C33 C32 119.5(5) . .
C34 C33 C35 120.0(5) . .
C25 C34 H34 118.8 . .
C33 C34 C25 122.3(5) . .
C33 C34 H34 118.8 . .
O3 C35 N5 118.8(6) . .
O3 C35 C33 124.3(6) . .
N5 C35 C33 116.8(5) . .
O4 C36 N5 119.5(5) . .
O4 C36 C31 123.8(5) . .
N5 C36 C31 116.7(5) . .
N5 C37 H37A 109.1 . .
N5 C37 H37B 109.1 . .
N5 C37 C38 112.4(5) . .
H37A C37 H37B 107.8 . .
C38 C37 H37A 109.1 . .
C38 C37 H37B 109.1 . .
C39 C38 C37 120.4(6) . .
C42 C38 C37 121.6(6) . .
C42 C38 C39 118.0(7) . .
N6 C39 C38 123.0(7) . .
N6 C39 H39 118.5 . .
C38 C39 H39 118.5 . .
N6 C40 H40 119.0 . .
N6 C40 C41 121.9(7) . .
C41 C40 H40 119.0 . .
C40 C41 H41 120.3 . .
C40 C41 C42 119.4(7) . .
C42 C41 H41 120.3 . .
C38 C42 H42 120.2 . .
C41 C42 C38 119.5(7) . .
C41 C42 H42 120.2 . .

loop_
_geom_bond_atom_site_label_1
_geom_bond_atom_site_label_2
_geom_bond_distance
_geom_bond_site_symmetry_2
Co1 Cl1 2.223(3) .
Co1 Cl2 2.134(3) .
Co1 N1 2.040(6) .
Co1 N6 2.113(6) 6_656
O1 C21 1.201(7) .
O2 C10 1.221(7) .
O3 C35 1.210(7) .
O4 C36 1.203(7) .
N1 C1 1.322(10) .
N1 C5 1.289(14) .
N1 C8 1.403(15) .
N2 C9 1.470(8) .
N2 C10 1.394(8) .
N2 C21 1.415(7) .
N3 C16 1.439(7) .
N3 C23 1.444(8) .
N3 C24 1.472(8) .
N4 C22 1.470(7) .
N4 C23 1.477(7) .
N4 C26 1.437(8) .
N5 C35 1.420(8) .
N5 C36 1.401(7) .
N5 C37 1.467(8) .
N6 Co1 2.113(6) 6_556
N6 C39 1.339(9) .
N6 C40 1.353(10) .
C1 H1 0.9500 .
C1 C2 1.336(10) .
C2 C3 1.357(14) .
C2 C6 1.406(15) .
C2 C9 1.514(10) .
C3 H3 0.9500 .
C3 C4 1.375(16) .
C4 H4 0.9500 .
C4 C5 1.351(16) .
C5 H5 0.9500 .
C6 H6 0.9500 .
C6 C7 1.382(17) .
C7 H7 0.9500 .
C7 C8 1.370(17) .
C8 H8 0.9500 .
C9 H9A 0.9900 .
C9 H9B 0.9900 .
C10 C11 1.467(8) .
C11 C12 1.399(8) .
C11 C20 1.406(8) .
C12 H12 0.9500 .
C12 C13 1.387(9) .
C13 H13 0.9500 .
C13 C14 1.360(9) .
C14 H14 0.9500 .
C14 C15 1.406(8) .
C15 C16 1.430(8) .
C15 C20 1.417(8) .
C16 C17 1.382(8) .
C17 C18 1.427(7) .
C17 C22 1.511(7) .
C18 H18 0.9500 .
C18 C19 1.351(7) .
C19 C20 1.413(8) .
C19 C21 1.475(8) .
C22 H22A 0.9900 .
C22 H22B 0.9900 .
C23 H23A 0.9900 .
C23 H23B 0.9900 .
C24 H24A 0.9900 .
C24 H24B 0.9900 .
C24 C25 1.526(8) .
C25 C26 1.376(8) .
C25 C34 1.392(9) .
C26 C27 1.432(8) .
C27 C28 1.428(8) .
C27 C32 1.398(8) .
C28 H28 0.9500 .
C28 C29 1.354(8) .
C29 H29 0.9500 .
C29 C30 1.412(8) .
C30 H30 0.9500 .
C30 C31 1.357(8) .
C31 C32 1.419(8) .
C31 C36 1.485(8) .
C32 C33 1.421(8) .
C33 C34 1.355(8) .
C33 C35 1.473(9) .
C34 H34 0.9500 .
C37 H37A 0.9900 .
C37 H37B 0.9900 .
C37 C38 1.504(9) .
C38 C39 1.383(9) .
C38 C42 1.380(10) .
C39 H39 0.9500 .
C40 H40 0.9500 .
C40 C41 1.370(12) .
C41 H41 0.9500 .
C41 C42 1.379(11) .
C42 H42 0.9500 .

loop_
_geom_torsion_atom_site_label_1
_geom_torsion_atom_site_label_2
_geom_torsion_atom_site_label_3
_geom_torsion_atom_site_label_4
_geom_torsion
_geom_torsion_site_symmetry_1
Co1 N1 C1 C2 167.9(6) .
Co1 N1 C5 C4 -175.0(16) .
Co1 N1 C8 C7 -160.6(17) .
Co1 N6 C39 C38 -170.4(5) 6_556
Co1 N6 C40 C41 170.4(5) 6_556
O2 C10 C11 C12 -4.7(9) .
O2 C10 C11 C20 174.7(6) .
N1 C1 C2 C3 20.8(15) .
N1 C1 C2 C6 -16.6(15) .
N1 C1 C2 C9 -179.6(6) .
N2 C10 C11 C12 174.7(5) .
N2 C10 C11 C20 -6.0(8) .
N3 C16 C17 C18 178.5(5) .
N3 C16 C17 C22 -3.5(9) .
N3 C24 C25 C26 -10.7(7) .
N3 C24 C25 C34 167.3(5) .
N4 C26 C27 C28 -0.1(7) .
N4 C26 C27 C32 -178.9(4) .
N5 C37 C38 C39 58.4(8) .
N5 C37 C38 C42 -122.6(6) .
N6 C40 C41 C42 0.0(11) .
C1 N1 C5 C4 12(2) .
C1 N1 C8 C7 -8(3) .
C1 C2 C3 C4 -15(2) .
C1 C2 C6 C7 11(3) .
C1 C2 C9 N2 146.6(7) .
C2 C3 C4 C5 10(3) .
C2 C6 C7 C8 -6(4) .
C3 C2 C9 N2 -54.2(13) .
C3 C4 C5 N1 -9(3) .
C5 N1 C1 C2 -18.2(14) .
C6 C2 C9 N2 -14.4(15) .
C6 C7 C8 N1 4(3) .
C8 N1 C1 C2 15.8(15) .
C9 N2 C10 O2 1.6(9) .
C9 N2 C10 C11 -177.7(5) .
C9 N2 C21 O1 2.2(8) .
C9 N2 C21 C19 -177.9(5) .
C9 C2 C3 C4 -175.6(15) .
C9 C2 C6 C7 173.8(19) .
C10 N2 C9 C2 103.1(7) .
C10 N2 C21 O1 -179.1(6) .
C10 N2 C21 C19 0.7(8) .
C10 C11 C12 C13 175.9(6) .
C10 C11 C20 C15 -175.9(5) .
C10 C11 C20 C19 3.9(8) .
C11 C12 C13 C14 0.0(10) .
C12 C11 C20 C15 3.4(8) .
C12 C11 C20 C19 -176.7(5) .
C12 C13 C14 C15 3.5(10) .
C13 C14 C15 C16 177.2(6) .
C13 C14 C15 C20 -3.5(9) .
C14 C15 C16 N3 0.9(9) .
C14 C15 C16 C17 -179.9(6) .
C14 C15 C20 C11 0.1(8) .
C14 C15 C20 C19 -179.8(5) .
C15 C16 C17 C18 -0.7(8) .
C15 C16 C17 C22 177.3(5) .
C16 N3 C23 N4 53.4(7) .
C16 N3 C24 C25 -78.1(6) .
C16 C15 C20 C11 179.4(5) .
C16 C15 C20 C19 -0.5(8) .
C16 C17 C18 C19 0.3(8) .
C16 C17 C22 N4 -12.1(8) .
C17 C18 C19 C20 0.1(8) .
C17 C18 C19 C21 179.6(5) .
C18 C17 C22 N4 165.9(5) .
C18 C19 C20 C11 -179.8(5) .
C18 C19 C20 C15 0.1(8) .
C18 C19 C21 O1 -2.7(9) .
C18 C19 C21 N2 177.5(5) .
C20 C11 C12 C13 -3.5(9) .
C20 C15 C16 N3 -178.4(5) .
C20 C15 C16 C17 0.8(8) .
C20 C19 C21 O1 176.9(5) .
C20 C19 C21 N2 -3.0(8) .
C21 N2 C9 C2 -78.1(7) .
C21 N2 C10 O2 -177.0(6) .
C21 N2 C10 C11 3.6(9) .
C21 C19 C20 C11 0.7(8) .
C21 C19 C20 C15 -179.5(5) .
C22 N4 C23 N3 -68.5(6) .
C22 N4 C26 C25 103.4(6) .
C22 N4 C26 C27 -79.6(6) .
C22 C17 C18 C19 -177.8(5) .
C23 N3 C16 C15 162.7(5) .
C23 N3 C16 C17 -16.5(8) .
C23 N3 C24 C25 45.0(6) .
C23 N4 C22 C17 44.8(6) .
C23 N4 C26 C25 -16.2(6) .
C23 N4 C26 C27 160.9(4) .
C24 N3 C16 C15 -76.6(6) .
C24 N3 C16 C17 104.2(6) .
C24 N3 C23 N4 -70.2(6) .
C24 C25 C26 N4 -4.3(8) .
C24 C25 C26 C27 178.7(5) .
C24 C25 C34 C33 -177.2(5) .
C25 C26 C27 C28 177.0(5) .
C25 C26 C27 C32 -1.8(7) .
C26 N4 C22 C17 -76.5(6) .
C26 N4 C23 N3 54.6(6) .
C26 C25 C34 C33 0.9(8) .
C26 C27 C28 C29 -179.1(5) .
C26 C27 C32 C31 178.8(4) .
C26 C27 C32 C33 1.5(7) .
C27 C28 C29 C30 -0.4(8) .
C27 C32 C33 C34 0.0(7) .
C27 C32 C33 C35 -178.5(5) .
C28 C27 C32 C31 -0.1(7) .
C28 C27 C32 C33 -177.4(5) .
C28 C29 C30 C31 1.6(8) .
C29 C30 C31 C32 -2.0(8) .
C29 C30 C31 C36 177.8(5) .
C30 C31 C32 C27 1.3(7) .
C30 C31 C32 C33 178.5(5) .
C30 C31 C36 O4 -0.8(8) .
C30 C31 C36 N5 178.6(5) .
C31 C32 C33 C34 -177.3(5) .
C31 C32 C33 C35 4.3(7) .
C32 C27 C28 C29 -0.3(7) .
C32 C31 C36 O4 179.0(5) .
C32 C31 C36 N5 -1.7(7) .
C32 C33 C34 C25 -1.2(8) .
C32 C33 C35 O3 174.3(6) .
C32 C33 C35 N5 -4.3(8) .
C34 C25 C26 N4 177.7(5) .
C34 C25 C26 C27 0.7(8) .
C34 C33 C35 O3 -4.1(9) .
C34 C33 C35 N5 177.3(5) .
C35 N5 C36 O4 -179.0(5) .
C35 N5 C36 C31 1.6(8) .
C35 N5 C37 C38 -101.5(6) .
C35 C33 C34 C25 177.3(5) .
C36 N5 C35 O3 -177.4(6) .
C36 N5 C35 C33 1.3(8) .
C36 N5 C37 C38 77.3(7) .
C36 C31 C32 C27 -178.5(4) .
C36 C31 C32 C33 -1.2(7) .
C37 N5 C35 O3 1.3(8) .
C37 N5 C35 C33 -180.0(5) .
C37 N5 C36 O4 2.2(7) .
C37 N5 C36 C31 -177.1(4) .
C37 C38 C39 N6 178.1(6) .
C37 C38 C42 C41 -179.5(6) .
C39 N6 C40 C41 -1.3(10) .
C39 C38 C42 C41 -0.4(9) .
C40 N6 C39 C38 1.8(10) .
C40 C41 C42 C38 0.8(10) .
C42 C38 C39 N6 -1.0(10) .
